data_4333929
loop_
_publ_author_name
'Pilar Amo-Ochoa'
'\'Oscar Castillo'
'Ross W. Harrington'
'F\'elix Zamora'
'Andrew Houlton'

_publ_contact_author
;
 Pilar Amo Ochoa. Departamento de Quimica Inorganica.
 Universidad Autonoma de Madrid, E-28049 Madrid, Spain
;
_publ_contact_author_email pilar.amo@uam.es
_publ_contact_author_fax '+34-91 497 4833'
_publ_contact_author_phone '+34-91 497 3200'
_publ_section_title
;
 Substituent and Noncovalent Interaction Effects in the Reactivity of
 Purine Derivatives with Tetracarboxylato-dirhodium(II) Units.
 Rationalization of a Rare Binding Mode via N3
;
_journal_name_full 'Inorganic Chemistry'
_journal_page_first 2174
_journal_page_last 2181
_journal_paper_doi 10.1021/ic302602c
_journal_volume 52
_journal_year 2013
_chemical_compound_source 'synthesis as described'
_chemical_formula_moiety 'C18 H20 Cl2 N10 O8 Rh2, 16(H2 O)'
_chemical_formula_structural 'C18 H20 Cl2 N10 O8 Rh2, 16(H2 O)'
_chemical_formula_sum 'C18 H52 Cl2 N10 O24 Rh2'
_chemical_formula_weight 1069.42
_chemical_name_systematic
;
[tetrakis(mu-acetato)bis(6-chloro-2-aminopurine-kN3)dirhodium(II)]-water (1/16)
;
_space_group_IT_number 14
_symmetry_cell_setting monoclinic
_symmetry_Int_Tables_number 14
_symmetry_space_group_name_Hall '-P 2ybc'
_symmetry_space_group_name_H-M 'P 1 21/c 1'
_atom_sites_solution_hydrogens geom
_atom_sites_solution_primary direct
_atom_sites_solution_secondary difmap
_audit_creation_method SHELXL97
_cell_angle_alpha 90.00
_cell_angle_beta 103.393(4)
_cell_angle_gamma 90.00
_cell_formula_units_Z 2
_cell_length_a 11.4531(5)
_cell_length_b 22.4591(9)
_cell_length_c 8.1567(3)
_cell_measurement_reflns_used 10808
_cell_measurement_temperature 150(2)
_cell_measurement_theta_max 28.00
_cell_measurement_theta_min 3.28
_cell_volume 2041.06(15)
_computing_cell_refinement 'CrysAlis CCD (Oxford Diffraction, 2010)'
_computing_data_collection 'CrysAlis CCD (Oxford Diffraction, 2010)'
_computing_data_reduction 'CrysAlis RED (Oxford Diffraction, 2010)'
_computing_molecular_graphics 'Bruker SHELXTL'
_computing_publication_material 'Bruker SHELXTL and local programs'
_computing_structure_refinement 'Bruker SHELXTL'
_computing_structure_solution 'Bruker SHELXTL'
_diffrn_ambient_temperature 150(2)
_diffrn_measured_fraction_theta_full 0.951
_diffrn_measured_fraction_theta_max 0.951
_diffrn_measurement_device_type 'Oxford Diffraction Gemini A Ultra diffractometer'
_diffrn_measurement_method 'thick-slice \w scans'
_diffrn_radiation_monochromator graphite
_diffrn_radiation_source 'sealed tube'
_diffrn_radiation_type MoK\a
_diffrn_radiation_wavelength 0.71073
_diffrn_reflns_av_R_equivalents 0.0222
_diffrn_reflns_av_sigmaI/netI 0.0303
_diffrn_reflns_limit_h_max 15
_diffrn_reflns_limit_h_min -13
_diffrn_reflns_limit_k_max 29
_diffrn_reflns_limit_k_min -27
_diffrn_reflns_limit_l_max 10
_diffrn_reflns_limit_l_min -10
_diffrn_reflns_number 10808
_diffrn_reflns_theta_full 28.00
_diffrn_reflns_theta_max 28.00
_diffrn_reflns_theta_min 3.28
_diffrn_standards_decay_% 0
_diffrn_standards_interval_count 0
_diffrn_standards_interval_time 0
_diffrn_standards_number 0
_exptl_absorpt_coefficient_mu 1.034
_exptl_absorpt_correction_T_max 0.8199
_exptl_absorpt_correction_T_min 0.7895
_exptl_absorpt_correction_type multi-scan
_exptl_absorpt_process_details
; 
(SORTAV; Blessing, 1995)
;
_exptl_crystal_colour red
_exptl_crystal_density_diffrn 1.740
_exptl_crystal_description prism
_exptl_crystal_F_000 1092
_exptl_crystal_size_max 0.24
_exptl_crystal_size_mid 0.20
_exptl_crystal_size_min 0.20
_refine_diff_density_max 0.856
_refine_diff_density_min -0.550
_refine_diff_density_rms 0.095
_refine_ls_extinction_method none
_refine_ls_goodness_of_fit_ref 1.143
_refine_ls_hydrogen_treatment mixed
_refine_ls_matrix_type full
_refine_ls_number_parameters 240
_refine_ls_number_reflns 4693
_refine_ls_number_restraints 0
_refine_ls_restrained_S_all 1.143
_refine_ls_R_factor_all 0.0544
_refine_ls_R_factor_gt 0.0402
_refine_ls_shift/su_max 0.001
_refine_ls_shift/su_mean 0.000
_refine_ls_structure_factor_coef Fsqd
_refine_ls_weighting_details 'calc w=1/[\s^2^(Fo^2^)+(0.0222P)^2^+5.6404P] where P=(Fo^2^+2Fc^2^)/3'
_refine_ls_weighting_scheme calc
_refine_ls_wR_factor_gt 0.0809
_refine_ls_wR_factor_ref 0.0845
_reflns_number_gt 3707
_reflns_number_total 4693
_reflns_threshold_expression >2sigma(I)
_cod_data_source_file ic302602c_si_001_2.cif
_cod_data_source_block compound-2
_cod_original_cell_volume 2041.06(14)
_cod_original_sg_symbol_H-M 'P 21/c'
_cod_database_code 4333929

loop_
_symmetry_equiv_pos_as_xyz
'x, y, z'
'-x, y+1/2, -z+1/2'
'-x, -y, -z'
'x, -y-1/2, z-1/2'

loop_
_atom_site_label
_atom_site_type_symbol
_atom_site_fract_x
_atom_site_fract_y
_atom_site_fract_z
_atom_site_U_iso_or_equiv
_atom_site_adp_type
_atom_site_occupancy
_atom_site_symmetry_multiplicity
_atom_site_calc_flag
_atom_site_refinement_flags
Rh Rh 0.392546(19) 0.499109(13) 0.96154(3) 0.01116(7) Uani 1 1 d .
N1 N -0.0033(3) 0.54647(14) 0.8233(4) 0.0191(6) Uani 1 1 d .
N2 N 0.1578(3) 0.58475(14) 1.0132(4) 0.0224(7) Uani 1 1 d .
H2A H 0.2329 0.5841 1.0708 0.027 Uiso 1 1 calc R
H2B H 0.1105 0.6143 1.0270 0.027 Uiso 1 1 calc R
N3 N 0.1881(2) 0.49558(12) 0.8839(3) 0.0113(5) Uani 1 1 d .
C2 C 0.1156(3) 0.54105(16) 0.9053(4) 0.0163(7) Uani 1 1 d .
C4 C 0.1336(3) 0.45325(15) 0.7795(4) 0.0156(7) Uani 1 1 d .
C5 C 0.0143(3) 0.45463(16) 0.6902(4) 0.0170(7) Uani 1 1 d .
C6 C -0.0497(3) 0.50376(18) 0.7161(4) 0.0178(7) Uani 1 1 d .
N7 N -0.0113(3) 0.40388(15) 0.5909(4) 0.0256(7) Uani 1 1 d .
C8 C 0.0897(3) 0.37373(18) 0.6238(5) 0.0261(8) Uani 1 1 d .
H8 H 0.0995 0.3365 0.5733 0.031 Uiso 1 1 calc R
N9 N 0.1788(3) 0.40122(14) 0.7374(4) 0.0191(6) Uani 1 1 d .
Cl6 Cl -0.19577(7) 0.51184(4) 0.60294(12) 0.0259(2) Uani 1 1 d .
O1 O 0.40393(19) 0.46220(11) 0.7376(3) 0.0147(5) Uani 1 1 d .
O2 O 0.60589(19) 0.46324(11) 0.8107(3) 0.0138(5) Uani 1 1 d .
C10 C 0.4996(3) 0.60806(15) 0.8767(4) 0.0139(6) Uani 1 1 d .
C11 C 0.4998(3) 0.67071(15) 0.8149(4) 0.0181(7) Uani 1 1 d .
H11C H 0.5524 0.6951 0.9010 0.027 Uiso 1 1 calc R
H11D H 0.4180 0.6867 0.7921 0.027 Uiso 1 1 calc R
H11E H 0.5291 0.6714 0.7112 0.027 Uiso 1 1 calc R
O3 O 0.39907(19) 0.58199(10) 0.8636(3) 0.0138(5) Uani 1 1 d .
O4 O 0.60118(19) 0.58412(10) 0.9393(3) 0.0138(5) Uani 1 1 d .
C12 C 0.5062(3) 0.45107(14) 0.7120(4) 0.0143(7) Uani 1 1 d .
C13 C 0.5103(3) 0.42096(17) 0.5492(4) 0.0196(7) Uani 1 1 d .
H13A H 0.5861 0.4306 0.5190 0.029 Uiso 1 1 calc R
H13B H 0.4430 0.4348 0.4600 0.029 Uiso 1 1 calc R
H13C H 0.5045 0.3778 0.5622 0.029 Uiso 1 1 calc R
O1W O -0.19467(12) 0.63506(6) 0.84476(19) 0.0317(7) Uani 1 1 d G
H11 H -0.2576 0.6212 0.8680 0.048 Uiso 1 1 d G
H12 H -0.1368 0.6126 0.8377 0.048 Uiso 1 1 d G
O2W O -0.25902(14) 0.72030(6) 0.5797(2) 0.0454(8) Uani 1 1 d G
H21 H -0.2373 0.6987 0.6489 0.068 Uiso 1 1 d G
H22 H -0.2861 0.7514 0.6129 0.068 Uiso 1 1 d G
O3W O 0.90824(11) 0.22392(7) 0.7372(2) 0.0365(7) Uani 1 1 d G
H31 H 0.8865 0.1942 0.7821 0.055 Uiso 1 1 d G
H32 H 0.9446 0.2115 0.6638 0.055 Uiso 1 1 d G
O4W O 0.00588(13) 0.69034(6) 1.0323(2) 0.0384(8) Uani 1 1 d G
H41 H 0.0214 0.7202 1.1014 0.058 Uiso 1 1 d G
H42 H -0.0712 0.6876 0.9895 0.058 Uiso 1 1 d G
O5W O 0.60024(10) 0.31143(6) 0.83570(16) 0.0332(7) Uani 1 1 d G
H51 H 0.6273 0.3038 0.7604 0.050 Uiso 1 1 d G
H52 H 0.6259 0.2860 0.9016 0.050 Uiso 1 1 d G
O6W O 0.70423(11) 0.28050(6) 0.56711(18) 0.0317(7) Uani 1 1 d G
H61 H 0.7287 0.3071 0.5144 0.048 Uiso 1 1 d G
H62 H 0.7638 0.2642 0.6213 0.048 Uiso 1 1 d G
O7W O -0.21033(10) 0.36221(7) 0.3708(3) 0.0287(6) Uani 1 1 d G
H71 H -0.1619 0.3839 0.4426 0.043 Uiso 1 1 d G
H72 H -0.2544 0.3855 0.3015 0.043 Uiso 1 1 d G
O8W O 0.35305(10) 0.31106(5) 0.75022(15) 0.0274(6) Uani 1 1 d G
H81 H 0.4202 0.3092 0.7723 0.041 Uiso 1 1 d G
H82 H 0.3331 0.3067 0.6548 0.041 Uiso 1 1 d G
H9 H 0.242(4) 0.388(2) 0.767(6) 0.033 Uiso 1 1 d .

loop_
_atom_site_aniso_label
_atom_site_aniso_U_11
_atom_site_aniso_U_22
_atom_site_aniso_U_33
_atom_site_aniso_U_23
_atom_site_aniso_U_13
_atom_site_aniso_U_12
Rh 0.00886(11) 0.01354(12) 0.01095(11) 0.00133(11) 0.00203(8) -0.00049(11)
N1 0.0154(14) 0.0211(16) 0.0224(15) 0.0062(13) 0.0078(12) 0.0029(12)
N2 0.0175(14) 0.0249(17) 0.0241(16) -0.0037(14) 0.0035(12) 0.0018(13)
N3 0.0086(11) 0.0111(13) 0.0137(11) 0.0045(12) 0.0016(9) 0.0015(11)
C2 0.0174(16) 0.0184(17) 0.0132(15) 0.0030(13) 0.0038(13) -0.0014(14)
C4 0.0130(15) 0.0169(17) 0.0168(16) 0.0046(14) 0.0031(13) -0.0015(13)
C5 0.0140(15) 0.0181(18) 0.0184(17) -0.0007(14) 0.0028(13) -0.0035(13)
C6 0.0099(13) 0.0268(18) 0.0161(14) 0.0095(16) 0.0017(12) -0.0003(15)
N7 0.0205(15) 0.0255(17) 0.0288(18) -0.0021(14) 0.0017(13) -0.0040(14)
C8 0.0241(19) 0.025(2) 0.028(2) -0.0042(17) 0.0047(16) -0.0054(16)
N9 0.0149(14) 0.0191(16) 0.0220(15) -0.0028(13) 0.0013(12) 0.0017(12)
Cl6 0.0107(3) 0.0338(6) 0.0305(5) 0.0061(4) -0.0005(3) 0.0020(3)
O1 0.0114(10) 0.0195(13) 0.0128(11) -0.0023(10) 0.0019(9) -0.0011(9)
O2 0.0120(10) 0.0190(13) 0.0098(10) -0.0010(9) 0.0012(9) 0.0006(9)
C10 0.0177(16) 0.0129(16) 0.0110(15) -0.0012(13) 0.0033(13) -0.0017(13)
C11 0.0223(17) 0.0149(17) 0.0168(16) 0.0011(13) 0.0038(14) -0.0010(14)
O3 0.0123(10) 0.0136(12) 0.0157(11) 0.0042(9) 0.0035(9) 0.0013(9)
O4 0.0117(10) 0.0122(11) 0.0177(11) 0.0027(10) 0.0039(9) -0.0010(9)
C12 0.0191(16) 0.0106(16) 0.0137(15) 0.0037(13) 0.0047(13) -0.0002(13)
C13 0.0217(17) 0.0233(19) 0.0143(15) -0.0023(14) 0.0052(14) 0.0001(15)
O1W 0.0259(14) 0.0310(16) 0.0398(17) 0.0011(13) 0.0112(13) -0.0038(12)
O2W 0.060(2) 0.050(2) 0.0270(16) 0.0014(15) 0.0105(15) 0.0194(17)
O3W 0.0412(17) 0.0361(18) 0.0338(16) -0.0012(14) 0.0120(14) 0.0016(14)
O4W 0.0281(14) 0.0401(18) 0.047(2) -0.0121(15) 0.0096(14) -0.0029(14)
O5W 0.0403(17) 0.0324(17) 0.0274(15) 0.0003(13) 0.0092(13) 0.0095(13)
O6W 0.0329(15) 0.0365(18) 0.0270(15) 0.0050(13) 0.0098(12) -0.0011(13)
O7W 0.0242(13) 0.0282(15) 0.0303(15) 0.0078(12) -0.0009(12) 0.0011(12)
O8W 0.0309(14) 0.0273(15) 0.0242(14) -0.0015(12) 0.0069(12) 0.0059(12)

loop_
_atom_type_symbol
_atom_type_description
_atom_type_scat_dispersion_real
_atom_type_scat_dispersion_imag
_atom_type_scat_source
C C 0.0033 0.0016 'International Tables Vol C Tables 4.2.6.8 and 6.1.1.4'
H H 0.0000 0.0000 'International Tables Vol C Tables 4.2.6.8 and 6.1.1.4'
Cl Cl 0.1484 0.1585 'International Tables Vol C Tables 4.2.6.8 and 6.1.1.4'
N N 0.0061 0.0033 'International Tables Vol C Tables 4.2.6.8 and 6.1.1.4'
O O 0.0106 0.0060 'International Tables Vol C Tables 4.2.6.8 and 6.1.1.4'
Rh Rh -1.1178 0.9187 'International Tables Vol C Tables 4.2.6.8 and 6.1.1.4'

loop_
_geom_angle_atom_site_label_1
_geom_angle_atom_site_label_2
_geom_angle_atom_site_label_3
_geom_angle
_geom_angle_site_symmetry_1
_geom_angle_site_symmetry_3
O4 Rh O3 175.92(9) 3_667 .
O4 Rh O2 91.54(9) 3_667 3_667
O3 Rh O2 89.14(9) . 3_667
O4 Rh O1 88.79(9) 3_667 .
O3 Rh O1 90.24(9) . .
O2 Rh O1 175.91(8) 3_667 .
O4 Rh N3 91.03(9) 3_667 .
O3 Rh N3 92.95(9) . .
O2 Rh N3 93.40(9) 3_667 .
O1 Rh N3 90.66(9) . .
O4 Rh Rh 88.38(6) 3_667 3_667
O3 Rh Rh 87.63(6) . 3_667
O2 Rh Rh 87.87(6) 3_667 3_667
O1 Rh Rh 88.07(6) . 3_667
N3 Rh Rh 178.61(7) . 3_667
C6 N1 C2 117.2(3) . .
C2 N2 H2A 120.0 . .
C2 N2 H2B 120.0 . .
H2A N2 H2B 120.0 . .
C4 N3 C2 114.3(3) . .
C4 N3 Rh 120.1(2) . .
C2 N3 Rh 124.0(2) . .
N2 C2 N3 120.2(3) . .
N2 C2 N1 115.0(3) . .
N3 C2 N1 124.9(3) . .
N3 C4 N9 128.9(3) . .
N3 C4 C5 125.2(3) . .
N9 C4 C5 105.9(3) . .
C6 C5 N7 134.7(3) . .
C6 C5 C4 115.7(3) . .
N7 C5 C4 109.6(3) . .
N1 C6 C5 122.6(3) . .
N1 C6 Cl6 118.0(3) . .
C5 C6 Cl6 119.4(3) . .
C8 N7 C5 104.3(3) . .
N7 C8 N9 113.1(4) . .
N7 C8 H8 123.5 . .
N9 C8 H8 123.5 . .
C4 N9 C8 107.1(3) . .
C4 N9 H9 131(4) . .
C8 N9 H9 122(4) . .
C12 O1 Rh 118.9(2) . .
C12 O2 Rh 119.1(2) . 3_667
O3 C10 O4 124.2(3) . .
O3 C10 C11 118.4(3) . .
O4 C10 C11 117.4(3) . .
C10 C11 H11C 109.5 . .
C10 C11 H11D 109.5 . .
H11C C11 H11D 109.5 . .
C10 C11 H11E 109.5 . .
H11C C11 H11E 109.5 . .
H11D C11 H11E 109.5 . .
C10 O3 Rh 120.1(2) . .
C10 O4 Rh 119.5(2) . 3_667
O1 C12 O2 126.0(3) . .
O1 C12 C13 117.2(3) . .
O2 C12 C13 116.9(3) . .
C12 C13 H13A 109.5 . .
C12 C13 H13B 109.5 . .
H13A C13 H13B 109.5 . .
C12 C13 H13C 109.5 . .
H13A C13 H13C 109.5 . .
H13B C13 H13C 109.5 . .
H11 O1W H12 121.2 . .
H21 O2W H22 112.6 . .
H31 O3W H32 107.0 . .
H41 O4W H42 110.5 . .
H51 O5W H52 103.1 . .
H61 O6W H62 105.6 . .
H71 O7W H72 107.3 . .
H81 O8W H82 106.6 . .

loop_
_geom_bond_atom_site_label_1
_geom_bond_atom_site_label_2
_geom_bond_distance
_geom_bond_site_symmetry_2
Rh O4 2.031(2) 3_667
Rh O3 2.034(2) .
Rh O2 2.037(2) 3_667
Rh O1 2.037(2) .
Rh N3 2.281(2) .
Rh Rh 2.3954(4) 3_667
N1 C6 1.324(5) .
N1 C2 1.377(4) .
N2 C2 1.332(5) .
N2 H2A 0.8800 .
N2 H2B 0.8800 .
N3 C4 1.331(4) .
N3 C2 1.353(4) .
C4 N9 1.354(5) .
C4 C5 1.392(4) .
C5 C6 1.368(5) .
C5 N7 1.390(5) .
C6 Cl6 1.723(3) .
N7 C8 1.314(5) .
C8 N9 1.358(5) .
C8 H8 0.9500 .
N9 H9 0.78(5) .
O1 C12 1.261(4) .
O2 C12 1.265(4) .
O2 Rh 2.037(2) 3_667
C10 O3 1.274(4) .
C10 O4 1.276(4) .
C10 C11 1.495(5) .
C11 H11C 0.9800 .
C11 H11D 0.9800 .
C11 H11E 0.9800 .
O4 Rh 2.031(2) 3_667
C12 C13 1.501(5) .
C13 H13A 0.9800 .
C13 H13B 0.9800 .
C13 H13C 0.9800 .
O1W H11 0.8460 .
O1W H12 0.8451 .
O2W H21 0.7422 .
O2W H22 0.8338 .
O3W H31 0.8267 .
O3W H32 0.8517 .
O4W H41 0.8674 .
O4W H42 0.8733 .
O5W H51 0.7688 .
O5W H52 0.7923 .
O6W H61 0.8227 .
O6W H62 0.8094 .
O7W H71 0.8580 .
O7W H72 0.8459 .
O8W H81 0.7490 .
O8W H82 0.7651 .

loop_
_geom_hbond_atom_site_label_D
_geom_hbond_atom_site_label_H
_geom_hbond_atom_site_label_A
_geom_hbond_distance_DH
_geom_hbond_distance_HA
_geom_hbond_distance_DA
_geom_hbond_angle_DHA
_geom_hbond_site_symmetry_A
N2 H2B O4W 0.88 2.09 2.967(3) 172.0 .
N2 H2A O2 0.88 2.16 2.958(4) 151.4 3_667
N9 H9 O8W 0.78(5) 2.16(5) 2.828(3) 145(5) .
N9 H9 O1 0.78(5) 2.55(5) 2.919(4) 111(4) .
O1W H11 O4 0.85 2.02 2.865(3) 175.1 1_455
O1W H12 N1 0.85 2.15 2.995(3) 173.0 .
O1W H12 Cl6 0.85 2.94 3.3968(16) 116.0 .
O2W H21 O1W 0.74 2.11 2.854 174.0 .
O2W H22 O8W 0.83 2.01 2.817(3) 163.4 2_556
O3W H31 O7W 0.83 1.93 2.731(2) 162.4 4_666
O3W H32 O4W 0.85 1.88 2.714(3) 167.1 2_646
O4W H41 O3W 0.87 1.86 2.712(3) 166.1 3_667
O4W H42 O1W 0.87 2.00 2.744 141.9 .
O5W H51 O6W 0.77 2.04 2.812 177.3 .
O5W H52 O6W 0.79 2.07 2.864(2) 175.8 4_566
O6W H61 O7W 0.82 1.94 2.759 172.8 1_655
O6W H62 O3W 0.81 1.93 2.738 176.3 .
O7W H71 N7 0.86 1.92 2.720(3) 155.3 .
O7W H72 O3 0.85 2.01 2.826(3) 160.3 3_566
O8W H81 O5W 0.75 2.01 2.754 175.4 .
O8W H82 O2W 0.77 2.00 2.748(2) 166.8 3_566

loop_
_geom_torsion_atom_site_label_1
_geom_torsion_atom_site_label_2
_geom_torsion_atom_site_label_3
_geom_torsion_atom_site_label_4
_geom_torsion
_geom_torsion_site_symmetry_1
_geom_torsion_site_symmetry_4
O4 Rh N3 C4 -59.2(2) 3_667 .
O3 Rh N3 C4 119.9(2) . .
O2 Rh N3 C4 -150.8(2) 3_667 .
O1 Rh N3 C4 29.6(2) . .
O4 Rh N3 C2 136.3(2) 3_667 .
O3 Rh N3 C2 -44.6(2) . .
O2 Rh N3 C2 44.7(3) 3_667 .
O1 Rh N3 C2 -134.9(2) . .
C4 N3 C2 N2 176.6(3) . .
Rh N3 C2 N2 -18.1(4) . .
C4 N3 C2 N1 -2.9(5) . .
Rh N3 C2 N1 162.5(2) . .
C6 N1 C2 N2 -179.3(3) . .
C6 N1 C2 N3 0.2(5) . .
C2 N3 C4 N9 -176.8(3) . .
Rh N3 C4 N9 17.2(5) . .
C2 N3 C4 C5 3.1(5) . .
Rh N3 C4 C5 -162.9(3) . .
N3 C4 C5 C6 -0.7(5) . .
N9 C4 C5 C6 179.2(3) . .
N3 C4 C5 N7 178.6(3) . .
N9 C4 C5 N7 -1.5(4) . .
C2 N1 C6 C5 2.5(5) . .
C2 N1 C6 Cl6 -176.3(2) . .
N7 C5 C6 N1 178.6(4) . .
C4 C5 C6 N1 -2.3(5) . .
N7 C5 C6 Cl6 -2.6(6) . .
C4 C5 C6 Cl6 176.4(2) . .
C6 C5 N7 C8 180.0(4) . .
C4 C5 N7 C8 0.9(4) . .
C5 N7 C8 N9 0.1(4) . .
N3 C4 N9 C8 -178.6(3) . .
C5 C4 N9 C8 1.5(4) . .
N7 C8 N9 C4 -1.0(4) . .
O4 Rh O1 C12 -86.4(2) 3_667 .
O3 Rh O1 C12 89.6(2) . .
N3 Rh O1 C12 -177.4(2) . .
O4 C10 O3 Rh 4.8(4) . .
C11 C10 O3 Rh -175.3(2) . .
O2 Rh O3 C10 84.9(2) 3_667 .
O1 Rh O3 C10 -91.0(2) . .
N3 Rh O3 C10 178.3(2) . .
Rh Rh O3 C10 -3.0(2) 3_667 .
O3 C10 O4 Rh -3.7(4) . 3_667
C11 C10 O4 Rh 176.4(2) . 3_667
Rh O1 C12 O2 -3.5(4) . .
Rh O1 C12 C13 176.9(2) . .
Rh O2 C12 O1 3.0(4) 3_667 .
Rh O2 C12 C13 -177.4(2) 3_667 .
